data_4311797
loop_
_publ_author_name
'Margaret J. Sisley'
'Robert McDonald'
'Robert B. Jordan'

_publ_contact_author_address
; Department of Chemistry
  University of Alberta
  Edmonton, Alberta T6G 2G2
  Canada
;
_publ_contact_author_email Bob.Jordan@ualberta.ca
_publ_contact_author_fax 1(780)4928231
_publ_contact_author_name 'Prof. Robert B. Jordan'
_publ_contact_author_phone 1(780)4925551
_publ_section_title
;
 Linkage Isomerism, Structure, and Reactivity Studies of Sulfenamide
 Complexes of Cobalt(III)
;
_journal_name_full 'Inorganic Chemistry'
_journal_page_first 5339
_journal_page_last 5350
_journal_paper_doi 10.1021/ic0350584
_journal_volume 43
_journal_year 2004
_chemical_formula_sum 'C7 H25 Cl2 Co N6 O11 S'
_chemical_formula_weight 531.22
_space_group_IT_number 4
_symmetry_cell_setting monoclinic
_symmetry_space_group_name_Hall 'P 2yb'
_symmetry_space_group_name_H-M 'P 1 21 1'
_atom_sites_solution_hydrogens geom
_atom_sites_solution_primary direct
_atom_sites_solution_secondary difmap
_audit_creation_method 'manual editing of SHELXL template'
_cell_angle_alpha 90.00
_cell_angle_beta 113.513(4)
_cell_angle_gamma 90.00
_cell_formula_units_Z 2
_cell_length_a 8.4908(4)
_cell_length_b 14.1916(5)
_cell_length_c 8.4937(4)
_cell_measurement_reflns_used 50
_cell_measurement_temperature 213(2)
_cell_measurement_theta_max 28.85
_cell_measurement_theta_min 27.82
_cell_volume 938.49(8)
_computing_cell_refinement 'Siemens XSCANS (Siemens, 1994)'
_computing_data_collection 'Siemens XSCANS (Siemens, 1994)'
_computing_data_reduction 'Siemens XSCANS (Siemens, 1994)'
_computing_molecular_graphics 'Siemens SHELXTL (Sheldrick, 1997)'
_computing_publication_material 'Siemens SHELXTL (Sheldrick, 1997)'
_computing_structure_refinement 'SHELXL-93 (Sheldrick, 1993)'
_computing_structure_solution 'SHELXS-86 (Sheldrick, 1990)'
_diffrn_ambient_temperature 213(2)
_diffrn_measurement_device 'Siemens P4/RA'
_diffrn_measurement_method '2\q/\w scans'
_diffrn_radiation_monochromator graphite
_diffrn_radiation_source 'fine-focus rotating anode'
_diffrn_radiation_type CuKa
_diffrn_radiation_wavelength 1.54178
_diffrn_reflns_av_R_equivalents 0.0799
_diffrn_reflns_av_sigmaI/netI 0.0292
_diffrn_reflns_limit_h_max 9
_diffrn_reflns_limit_h_min -9
_diffrn_reflns_limit_k_max 15
_diffrn_reflns_limit_k_min -15
_diffrn_reflns_limit_l_max 9
_diffrn_reflns_limit_l_min -9
_diffrn_reflns_number 2741
_diffrn_reflns_theta_max 57.11
_diffrn_reflns_theta_min 5.68
_diffrn_standards_decay_% <1%
_diffrn_standards_interval_count 297
_diffrn_standards_number 3
_exptl_absorpt_coefficient_mu 11.482
_exptl_absorpt_correction_T_max 0.4696
_exptl_absorpt_correction_T_min 0.0655
_exptl_absorpt_correction_type integration
_exptl_crystal_colour orange
_exptl_crystal_density_diffrn 1.880
_exptl_crystal_description plate
_exptl_crystal_F_000 548
_exptl_crystal_size_max 0.44
_exptl_crystal_size_mid 0.31
_exptl_crystal_size_min 0.07
_refine_diff_density_max .949
_refine_diff_density_min -.439
_refine_diff_density_rms .096
_refine_ls_abs_structure_details 'Flack H D (1983), Acta Cryst. A39, 876-881'
_refine_ls_abs_structure_Flack -0.025(5)
_refine_ls_extinction_method none
_refine_ls_goodness_of_fit_all 1.038
_refine_ls_goodness_of_fit_obs 1.043
_refine_ls_hydrogen_treatment constr
_refine_ls_matrix_type full
_refine_ls_number_parameters 260
_refine_ls_number_reflns 2443
_refine_ls_number_restraints 5
_refine_ls_restrained_S_all 1.037
_refine_ls_restrained_S_obs 1.041
_refine_ls_R_factor_all 0.0428
_refine_ls_R_factor_obs 0.0415
_refine_ls_shift/esd_max -0.001
_refine_ls_shift/esd_mean 0.000
_refine_ls_structure_factor_coef Fsqd
_refine_ls_weighting_details 'w=1/[s^2^(Fo^2^)+( 0.0881P)^2^+1.4018P] where P=(Fo^2^+2Fc^2^)/3'
_refine_ls_weighting_scheme calc
_refine_ls_wR_factor_all 0.1148
_refine_ls_wR_factor_obs 0.1135
_reflns_number_observed 2375
_reflns_number_total 2443
_reflns_observed_criterion I>2\s(I)
_cod_data_source_file ic0350584si20030905_022632_1.cif
_cod_data_source_block rbj9805
_cod_depositor_comments
;
The following automatic conversions were performed:
'_symmetry_cell_setting' value 'Monoclinic' changed to 'monoclinic'
according to '/home/saulius/struct/CIF-dictionaries/cif_core.dic'
dictionary named 'cif_core.dic' version 2.4.1 from 2010-06-29.

Automatic conversion script
Id: cif_fix_enum 1527 2010-12-29 10:47:43Z saulius 

The following automatic conversions were performed:

'_refine_ls_weighting_scheme' value 'calc w=1/[s^2^(Fo^2^)+(
0.0881P)^2^+1.4018P] where P=(Fo^2^+2Fc^2^)/3' was changed to 'calc'.
New tag '_refine_ls_weighting_details' was created. The value of the
new tag was set to 'w=1/[s^2^(Fo^2^)+( 0.0881P)^2^+1.4018P] where
P=(Fo^2^+2Fc^2^)/3'.

Automatic conversion script
Id: cif_fix_values 3143 2015-03-26 13:38:13Z robertas 
;
_cod_original_cell_volume 938.49(7)
_cod_original_sg_symbol_H-M 'P 21'
_cod_database_code 4311797

loop_
_symmetry_equiv_pos_as_xyz
'x, y, z'
'-x, y+1/2, -z'

loop_
_atom_site_aniso_label
_atom_site_aniso_U_11
_atom_site_aniso_U_22
_atom_site_aniso_U_33
_atom_site_aniso_U_23
_atom_site_aniso_U_13
_atom_site_aniso_U_12
Co 0.0192(5) 0.0128(4) 0.0147(4) 0.0001(4) 0.0113(4) -0.0007(4)
S 0.0223(7) 0.0179(7) 0.0205(7) -0.0049(6) 0.0138(6) -0.0031(6)
O1 0.033(2) 0.027(2) 0.031(3) 0.002(2) 0.016(2) -0.005(2)
O2 0.042(3) 0.035(2) 0.021(2) 0.000(2) 0.020(2) 0.004(2)
N1 0.029(3) 0.020(2) 0.018(3) 0.003(2) 0.013(2) 0.004(2)
N2 0.036(3) 0.020(3) 0.022(3) -0.002(2) 0.016(2) -0.009(2)
N3 0.034(3) 0.018(3) 0.023(3) -0.002(2) 0.021(2) -0.005(2)
N4 0.022(2) 0.022(3) 0.020(2) -0.007(2) 0.012(2) -0.005(2)
N5 0.019(3) 0.023(3) 0.019(2) -0.002(2) 0.011(2) -0.001(2)
N6 0.033(3) 0.019(3) 0.020(2) 0.002(2) 0.016(2) 0.000(2)
C1 0.027(3) 0.025(3) 0.016(3) 0.000(3) 0.013(3) 0.001(3)
C2 0.024(3) 0.029(3) 0.020(3) -0.002(3) 0.007(3) -0.005(3)
C3 0.040(4) 0.021(3) 0.021(3) 0.011(3) 0.019(3) 0.004(3)
C4 0.041(4) 0.018(3) 0.033(4) 0.009(3) 0.025(3) 0.012(3)
C5 0.030(4) 0.032(3) 0.031(3) -0.002(3) 0.022(3) -0.001(3)
C6 0.023(3) 0.045(4) 0.029(3) -0.004(3) 0.011(3) -0.003(3)
C7 0.031(3) 0.037(4) 0.020(3) 0.014(3) 0.011(3) 0.013(3)
Cl1 0.0301(8) 0.0179(7) 0.0249(7) 0.0005(6) 0.0088(6) -0.0040(6)
O10 0.093(5) 0.088(5) 0.125(6) -0.026(5) 0.082(5) -0.027(4)
O11 0.066(4) 0.073(4) 0.052(3) -0.008(3) 0.017(3) -0.045(4)
O12 0.096(5) 0.037(3) 0.057(4) -0.002(3) -0.001(4) 0.011(3)
O13 0.129(6) 0.042(3) 0.022(3) -0.002(3) -0.004(3) -0.002(4)
Cl2 0.0286(8) 0.0225(8) 0.0378(9) -0.0082(7) 0.0062(7) 0.0014(6)
O20 0.205(10) 0.036(4) 0.092(6) 0.019(4) -0.073(6) -0.026(5)
O21 0.026(2) 0.043(3) 0.035(3) -0.010(2) 0.010(2) -0.008(2)
O22 0.044(3) 0.034(3) 0.060(3) -0.026(3) 0.034(2) -0.011(2)
O23 0.038(3) 0.117(6) 0.102(5) -0.057(5) 0.046(4) -0.024(4)
O30 0.031(3) 0.054(3) 0.051(3) 0.026(3) 0.020(2) 0.012(2)

loop_
_atom_site_label
_atom_site_type_symbol
_atom_site_fract_x
_atom_site_fract_y
_atom_site_fract_z
_atom_site_U_iso_or_equiv
_atom_site_thermal_displace_type
_atom_site_occupancy
_atom_site_calc_flag
_atom_site_refinement_flags
_atom_site_disorder_group
Co Co 0.10948(10) 0.18398(6) 0.27661(10) 0.0141(3) Uani 1 d . .
S S 0.1175(2) 0.29786(9) 0.4576(2) 0.0186(3) Uani 1 d . .
O1 O -0.0898(5) 0.0728(3) 0.5560(6) 0.0295(10) Uani 1 d D .
O2 O 0.0214(6) 0.1550(3) 0.8021(5) 0.0305(10) Uani 1 d . .
N1 N 0.1770(7) 0.0985(3) 0.4733(6) 0.0211(11) Uani 1 d . .
H1NA H 0.0995(7) 0.0505(3) 0.4451(6) 0.025 Uiso 1 calc R .
H1NB H 0.2803(7) 0.0729(3) 0.4883(6) 0.025 Uiso 1 calc R .
N2 N 0.2260(7) 0.3874(3) 0.4308(6) 0.0248(11) Uani 1 d . .
H2NA H 0.1966(44) 0.3970(21) 0.3179(6) 0.030 Uiso 1 calc R .
H2NB H 0.3392(7) 0.3750(14) 0.4820(51) 0.030 Uiso 1 calc R .
H2NC H 0.2019(47) 0.4393(8) 0.4778(55) 0.030 Uiso 0.00 calc PR .
N3 N 0.1083(6) 0.0747(3) 0.1293(6) 0.0221(11) Uani 1 d . .
H3NA H 0.0577(6) 0.0242(3) 0.1560(6) 0.027 Uiso 1 calc R .
H3NB H 0.0477(6) 0.0893(3) 0.0168(6) 0.027 Uiso 1 calc R .
N4 N 0.3499(6) 0.2007(3) 0.3061(6) 0.0200(10) Uani 1 d . .
H4NA H 0.3701(6) 0.2623(3) 0.2911(6) 0.024 Uiso 1 calc R .
H4NB H 0.4219(6) 0.1832(3) 0.4141(6) 0.024 Uiso 1 calc R .
N5 N -0.1370(6) 0.1670(3) 0.2209(6) 0.0195(11) Uani 1 d . .
H5NA H -0.1627(6) 0.1045(3) 0.2138(6) 0.023 Uiso 1 calc R .
H5NB H -0.1638(6) 0.1926(3) 0.3054(6) 0.023 Uiso 1 calc R .
N6 N 0.0360(6) 0.2746(3) 0.0878(6) 0.0220(11) Uani 1 d . .
H6NA H 0.1045(6) 0.3265(3) 0.1184(6) 0.026 Uiso 1 calc R .
H6NB H 0.0448(6) 0.2485(3) -0.0061(6) 0.026 Uiso 1 calc R .
C1 C 0.1921(8) 0.1374(4) 0.6421(7) 0.0208(13) Uani 1 d . .
H1 H 0.2845(8) 0.1022(4) 0.7333(7) 0.025 Uiso 1 calc R .
C2 C 0.2475(8) 0.2394(5) 0.6539(8) 0.0250(14) Uani 1 d . .
H2A H 0.3688(8) 0.2430(5) 0.6722(8) 0.030 Uiso 1 calc R .
H2B H 0.2336(8) 0.2700(5) 0.7510(8) 0.030 Uiso 1 calc R .
C3 C 0.0251(9) 0.1208(4) 0.6675(8) 0.0251(15) Uani 1 d . .
C4 C 0.2887(8) 0.0520(4) 0.1594(9) 0.0276(15) Uani 1 d . .
H4A H 0.3417(8) 0.0143(4) 0.2641(9) 0.033 Uiso 1 calc R .
H4B H 0.2922(8) 0.0157(4) 0.0628(9) 0.033 Uiso 1 calc R .
C5 C 0.3819(8) 0.1412(5) 0.1772(8) 0.0278(14) Uani 1 d . .
H5A H 0.3417(8) 0.1739(5) 0.0664(8) 0.033 Uiso 1 calc R .
H5B H 0.5052(8) 0.1290(5) 0.2150(8) 0.033 Uiso 1 calc R .
C6 C -0.2394(8) 0.2139(5) 0.0537(8) 0.032(2) Uani 1 d . .
H6A H -0.3548(8) 0.2290(5) 0.0461(8) 0.039 Uiso 1 calc R .
H6B H -0.2501(8) 0.1722(5) -0.0420(8) 0.039 Uiso 1 calc R .
C7 C -0.1462(8) 0.3022(5) 0.0463(8) 0.0293(15) Uani 1 d . .
H7A H -0.1976(8) 0.3302(5) -0.0685(8) 0.035 Uiso 1 calc R .
H7B H -0.1518(8) 0.3482(5) 0.1299(8) 0.035 Uiso 1 calc R .
Cl1 Cl 0.3501(2) 0.44586(10) -0.0041(2) 0.0250(3) Uani 1 d . .
O10 O 0.2253(10) 0.4654(6) 0.0710(11) 0.090(2) Uani 1 d . .
O11 O 0.4802(8) 0.5123(5) 0.0718(8) 0.066(2) Uani 1 d . .
O12 O 0.3945(9) 0.3510(4) 0.0335(8) 0.073(2) Uani 1 d . .
O13 O 0.2581(10) 0.4633(4) -0.1802(7) 0.075(2) Uani 1 d . .
Cl2 Cl -0.2808(2) 0.34742(10) 0.5381(2) 0.0319(4) Uani 1 d . .
O20 O -0.3455(16) 0.4149(5) 0.4078(12) 0.153(6) Uani 1 d . .
O21 O -0.1234(6) 0.3788(3) 0.6650(6) 0.0350(11) Uani 1 d . .
O22 O -0.2622(6) 0.2601(3) 0.4648(7) 0.0420(12) Uani 1 d . .
O23 O -0.3997(7) 0.3311(6) 0.6185(10) 0.080(2) Uani 1 d . .
O30 O -0.4165(5) 0.0905(4) 0.5999(7) 0.0439(13) Uani 1 d D .
H30A H -0.3163(33) 0.0916(26) 0.5871(64) 0.066 Uiso 1 d D .
H30B H -0.3999(64) 0.0654(61) 0.7026(51) 0.066 Uiso 1 d D .

loop_
_atom_type_symbol
_atom_type_description
_atom_type_scat_dispersion_real
_atom_type_scat_dispersion_imag
_atom_type_scat_source
C C .0181 .0091 'International Tables Vol C Tables 4.2.6.8 and 6.1.1.4'
H H .0000 .0000 'International Tables Vol C Tables 4.2.6.8 and 6.1.1.4'
N N .0311 .0180 'International Tables Vol C Tables 4.2.6.8 and 6.1.1.4'
O O .0492 .0322 'International Tables Vol C Tables 4.2.6.8 and 6.1.1.4'
S S .3331 .5567 'International Tables Vol C Tables 4.2.6.8 and 6.1.1.4'
Cl Cl .3639 .7018 'International Tables Vol C Tables 4.2.6.8 and 6.1.1.4'
Co Co -2.3653 3.6143 'International Tables Vol C Tables 4.2.6.8 and 6.1.1.4'

loop_
_geom_angle_atom_site_label_1
_geom_angle_atom_site_label_2
_geom_angle_atom_site_label_3
_geom_angle
_geom_angle_site_symmetry_1
_geom_angle_site_symmetry_3
_geom_angle_publ_flag
N6 Co N1 176.4(2) . . ?
N6 Co N5 85.5(2) . . ?
N1 Co N5 92.9(2) . . ?
N6 Co N4 90.1(2) . . ?
N1 Co N4 91.7(2) . . ?
N5 Co N4 174.0(2) . . ?
N6 Co N3 94.4(2) . . ?
N1 Co N3 88.8(2) . . ?
N5 Co N3 90.9(2) . . ?
N4 Co N3 85.3(2) . . ?
N6 Co S 90.02(15) . . ?
N1 Co S 86.72(15) . . ?
N5 Co S 89.49(14) . . ?
N4 Co S 94.63(14) . . ?
N3 Co S 175.5(2) . . ?
N2 S C2 108.4(3) . . ?
N2 S Co 109.5(2) . . ?
C2 S Co 98.3(2) . . ?
C1 N1 Co 118.3(4) . . ?
C4 N3 Co 108.4(4) . . ?
C5 N4 Co 108.8(4) . . ?
C6 N5 Co 109.5(3) . . ?
C7 N6 Co 109.1(3) . . ?
N1 C1 C2 108.8(5) . . ?
N1 C1 C3 110.4(5) . . ?
C2 C1 C3 114.7(5) . . ?
C1 C2 S 108.8(4) . . ?
O2 C3 O1 127.1(6) . . ?
O2 C3 C1 115.4(6) . . ?
O1 C3 C1 117.4(5) . . ?
C5 C4 N3 107.9(5) . . ?
C4 C5 N4 108.3(5) . . ?
N5 C6 C7 107.2(5) . . ?
N6 C7 C6 106.6(5) . . ?
O11 Cl1 O12 116.9(4) . . ?
O11 Cl1 O13 111.9(4) . . ?
O12 Cl1 O13 113.4(4) . . ?
O11 Cl1 O10 104.3(4) . . ?
O12 Cl1 O10 105.0(5) . . ?
O13 Cl1 O10 103.8(5) . . ?
O20 Cl2 O21 109.9(4) . . ?
O20 Cl2 O22 109.0(5) . . ?
O21 Cl2 O22 111.8(3) . . ?
O20 Cl2 O23 110.8(7) . . ?
O21 Cl2 O23 108.5(3) . . ?
O22 Cl2 O23 106.7(4) . . ?

loop_
_geom_bond_atom_site_label_1
_geom_bond_atom_site_label_2
_geom_bond_distance
_geom_bond_site_symmetry_2
_geom_bond_publ_flag
Co N6 1.954(5) . ?
Co N1 1.956(5) . ?
Co N5 1.968(4) . ?
Co N4 1.970(4) . ?
Co N3 1.989(5) . ?
Co S 2.213(2) . ?
S N2 1.638(5) . ?
S C2 1.794(6) . ?
O1 C3 1.255(8) . ?
O2 C3 1.254(7) . ?
N1 C1 1.494(7) . ?
N3 C4 1.485(8) . ?
N4 C5 1.490(8) . ?
N5 C6 1.494(8) . ?
N6 C7 1.495(8) . ?
C1 C2 1.513(9) . ?
C1 C3 1.534(8) . ?
C4 C5 1.469(9) . ?
C6 C7 1.496(10) . ?
Cl1 O11 1.398(6) . ?
Cl1 O12 1.400(6) . ?
Cl1 O13 1.406(5) . ?
Cl1 O10 1.465(7) . ?
Cl2 O20 1.400(8) . ?
Cl2 O21 1.413(5) . ?
Cl2 O22 1.424(5) . ?
Cl2 O23 1.445(6) . ?

loop_
_geom_torsion_atom_site_label_1
_geom_torsion_atom_site_label_2
_geom_torsion_atom_site_label_3
_geom_torsion_atom_site_label_4
_geom_torsion
_geom_torsion_site_symmetry_1
_geom_torsion_site_symmetry_2
_geom_torsion_site_symmetry_3
_geom_torsion_site_symmetry_4
_geom_torsion_publ_flag
N6 Co S N2 -49.6(3) . . . . ?
N1 Co S N2 132.0(3) . . . . ?
N5 Co S N2 -135.1(3) . . . . ?
N4 Co S N2 40.5(3) . . . . ?
N3 Co S N2 130.0(19) . . . . ?
N6 Co S C2 -162.6(2) . . . . ?
N1 Co S C2 19.0(3) . . . . ?
N5 Co S C2 111.9(2) . . . . ?
N4 Co S C2 -72.5(2) . . . . ?
N3 Co S C2 17.0(19) . . . . ?
N6 Co N1 C1 -20.8(37) . . . . ?
N5 Co N1 C1 -85.2(4) . . . . ?
N4 Co N1 C1 98.6(4) . . . . ?
N3 Co N1 C1 -176.1(4) . . . . ?
S Co N1 C1 4.1(4) . . . . ?
N6 Co N3 C4 104.1(4) . . . . ?
N1 Co N3 C4 -77.4(4) . . . . ?
N5 Co N3 C4 -170.3(4) . . . . ?
N4 Co N3 C4 14.4(4) . . . . ?
S Co N3 C4 -75.5(20) . . . . ?
N6 Co N4 C5 -81.6(4) . . . . ?
N1 Co N4 C5 101.5(4) . . . . ?
N5 Co N4 C5 -38.6(22) . . . . ?
N3 Co N4 C5 12.9(4) . . . . ?
S Co N4 C5 -171.6(4) . . . . ?
N6 Co N5 C6 11.2(4) . . . . ?
N1 Co N5 C6 -172.1(4) . . . . ?
N4 Co N5 C6 -32.0(22) . . . . ?
N3 Co N5 C6 -83.2(4) . . . . ?
S Co N5 C6 101.2(4) . . . . ?
N1 Co N6 C7 -47.6(36) . . . . ?
N5 Co N6 C7 17.1(4) . . . . ?
N4 Co N6 C7 -167.1(4) . . . . ?
N3 Co N6 C7 107.6(4) . . . . ?
S Co N6 C7 -72.4(4) . . . . ?
Co N1 C1 C2 -31.3(6) . . . . ?
Co N1 C1 C3 95.3(5) . . . . ?
N1 C1 C2 S 47.1(6) . . . . ?
C3 C1 C2 S -77.0(6) . . . . ?
N2 S C2 C1 -154.2(4) . . . . ?
Co S C2 C1 -40.4(4) . . . . ?
N1 C1 C3 O2 -176.7(5) . . . . ?
C2 C1 C3 O2 -53.4(7) . . . . ?
N1 C1 C3 O1 5.4(7) . . . . ?
C2 C1 C3 O1 128.7(6) . . . . ?
Co N3 C4 C5 -39.2(6) . . . . ?
N3 C4 C5 N4 50.8(7) . . . . ?
Co N4 C5 C4 -38.2(6) . . . . ?
Co N5 C6 C7 -36.9(6) . . . . ?
Co N6 C7 C6 -41.5(5) . . . . ?
N5 C6 C7 N6 50.7(6) . . . . ?
